data_7015040
loop_
_publ_author_name
'Pushkarevsky, Nikolay A.'
'Konchenko, Sergey N.'
'Zabel, Manfred'
'Bodensteiner, Michael'
'Scheer, Manfred'

_publ_section_title
;
 Dimerization of pentanuclear clusters [Fe(3)Q(AsMe)(CO)(9)] (Q = Se,
 Te) as a conversion pathway to novel cubane-like aggregates.
;
_journal_issue 9
_journal_name_full 'Dalton transactions (Cambridge, England : 2003)'
_journal_page_first 2067
_journal_page_last 2074
_journal_paper_doi 10.1039/c0dt01587c
_journal_volume 40
_journal_year 2011
_chemical_compound_source 'see text'
_chemical_formula_moiety 'C14 H6 As2 Fe4 O12 Se2'
_chemical_formula_structural 'C14 H6 As2 Fe4 O12 Se2'
_chemical_formula_sum 'C14 H6 As2 Fe4 O12 Se2'
_chemical_formula_weight 897.35
_chemical_name_systematic ?
_space_group_IT_number 14
_symmetry_cell_setting monoclinic
_symmetry_Int_Tables_number 14
_symmetry_space_group_name_Hall '-P 2yn'
_symmetry_space_group_name_H-M 'P 1 21/n 1'
_atom_sites_solution_hydrogens geom
_atom_sites_solution_primary direct
_atom_sites_solution_secondary difmap
_cell_angle_alpha 90
_cell_angle_beta 107.589(2)
_cell_angle_gamma 90
_cell_formula_units_Z 4
_cell_length_a 8.5776(2)
_cell_length_b 29.8122(4)
_cell_length_c 9.6766(2)
_cell_measurement_reflns_used 8435
_cell_measurement_temperature 123
_cell_measurement_theta_max 31.8609
_cell_measurement_theta_min 2.8342
_cell_volume 2358.79(8)
_computing_cell_refinement
;
CrysAlis RED, Oxford Diffraction Ltd.,
Version 1.171.32.15 (release 10-01-2008 CrysAlis171 .NET)
;
_computing_data_collection
;
CrysAlis CCD, Oxford Diffraction Ltd.,
Version 1.171.32.15 (release 10-01-2008 CrysAlis171 .NET)
;
_computing_data_reduction
;
CrysAlis RED, Oxford Diffraction Ltd.,
Version 1.171.32.15 (release 10-01-2008 CrysAlis171 .NET)
;
_computing_molecular_graphics 'PLATON (Spek, 1990)'
_computing_publication_material 'PLATON (Spek, 2003)'
_computing_structure_refinement 'SHELXL-97 (Sheldrick, 1997)'
_computing_structure_solution 'SIR-97 (Altomare, 1999)'
_diffrn_ambient_temperature 123
_diffrn_detector_area_resol_mean 10.5431
_diffrn_measured_fraction_theta_full 0.987
_diffrn_measured_fraction_theta_max 0.925
_diffrn_measurement_details
;
1 omega -80.00 -1.00 1.0000 13.0000
omega____ theta____ kappa____ phi______ omega'___ theta'___ frames
- -31.4530 77.0000 330.0000 0.0000 0.0000 79

2 omega -138.00 -84.00 1.0000 13.0000
omega____ theta____ kappa____ phi______ omega'___ theta'___ frames
- -31.4530 0.0000 90.0000 0.0000 0.0000 54

3 omega 85.00 138.00 1.0000 13.0000
omega____ theta____ kappa____ phi______ omega'___ theta'___ frames
- 32.3905 77.0000 120.0000 0.0000 0.0000 53

4 omega -20.00 33.00 1.0000 13.0000
omega____ theta____ kappa____ phi______ omega'___ theta'___ frames
- 32.3905 45.0000 180.0000 0.0000 0.0000 53

5 omega 32.00 84.00 1.0000 13.0000
omega____ theta____ kappa____ phi______ omega'___ theta'___ frames
- 32.3905 -45.0000 120.0000 0.0000 0.0000 52

6 omega 3.00 60.00 1.0000 13.0000
omega____ theta____ kappa____ phi______ omega'___ theta'___ frames
- 32.3905 -77.0000 120.0000 0.0000 0.0000 57

7 omega -25.00 1.00 1.0000 13.0000
omega____ theta____ kappa____ phi______ omega'___ theta'___ frames
- 32.3905 -77.0000 30.0000 0.0000 0.0000 26

;
_diffrn_measurement_device_type 'Oxford Diffraction Gemini Ultra'
_diffrn_measurement_method omega-scan
_diffrn_radiation_monochromator graphite
_diffrn_radiation_probe x-ray
_diffrn_radiation_source 'Enhance (Mo) X-ray Source'
_diffrn_radiation_type MoK\a
_diffrn_radiation_wavelength 0.71073
_diffrn_reflns_av_R_equivalents 0.0314
_diffrn_reflns_av_sigmaI/netI 0.0502
_diffrn_reflns_limit_h_max 7
_diffrn_reflns_limit_h_min -12
_diffrn_reflns_limit_k_max 44
_diffrn_reflns_limit_k_min -44
_diffrn_reflns_limit_l_max 14
_diffrn_reflns_limit_l_min -12
_diffrn_reflns_number 18472
_diffrn_reflns_reduction_process
;
;
_diffrn_reflns_theta_full 29.84
_diffrn_reflns_theta_max 31.99
_diffrn_reflns_theta_min 2.84
_diffrn_standards_decay_% 0
_diffrn_standards_number 0
_exptl_absorpt_coefficient_mu 8.339
_exptl_absorpt_correction_T_max 1.00000
_exptl_absorpt_correction_T_min 0.35434
_exptl_absorpt_correction_type multi-scan
_exptl_absorpt_process_details
;
CrysAlis RED, Oxford Diffraction Ltd.,
Version 1.171.32.15 (release 10-01-2008 CrysAlis171 .NET)
Empirical absorption correction using spherical harmonics,
implemented in SCALE3 ABSPACK scaling algorithm.
;
_exptl_crystal_colour 'dark red'
_exptl_crystal_density_diffrn 2.527
_exptl_crystal_density_method 'Not Measured'
_exptl_crystal_description 'flat prism'
_exptl_crystal_F_000 1696
_exptl_crystal_size_max 0.240
_exptl_crystal_size_mid 0.200
_exptl_crystal_size_min 0.120
_refine_diff_density_max 1.025
_refine_diff_density_min -0.587
_refine_diff_density_rms 0.135
_refine_ls_extinction_method none
_refine_ls_goodness_of_fit_ref 0.931
_refine_ls_hydrogen_treatment constr
_refine_ls_matrix_type full
_refine_ls_number_parameters 309
_refine_ls_number_reflns 7562
_refine_ls_number_restraints 0
_refine_ls_restrained_S_all 0.931
_refine_ls_R_factor_all 0.0521
_refine_ls_R_factor_gt 0.0315
_refine_ls_shift/su_max 0.002
_refine_ls_shift/su_mean 0.000
_refine_ls_structure_factor_coef Fsqd
_refine_ls_weighting_details 'calc w=1/[\s^2^(Fo^2^)+(0.0269P)^2^] where P=(Fo^2^+2Fc^2^)/3'
_refine_ls_weighting_scheme calc
_refine_ls_wR_factor_gt 0.0556
_refine_ls_wR_factor_ref 0.0587
_reflns_number_gt 5624
_reflns_number_total 7562
_reflns_threshold_expression I>2\s(I)
_cod_data_source_file C0DT01587C.TXT
_cod_data_source_block 2a
_cod_depositor_comments
;
The following automatic conversions were performed:
'_symmetry_cell_setting' value 'Monoclinic' changed to 'monoclinic'
according to '/home/saulius/struct/CIF-dictionaries/cif_core.dic'
dictionary named 'cif_core.dic' version 2.4.1 from 2010-06-29.

Automatic conversion script
Id: cif_fix_enum 1555 2011-01-17 13:19:09Z saulius 
;
_cod_original_sg_symbol_H-M 'P 21/n'
_cod_database_code 7015040

loop_
_symmetry_equiv_pos_site_id
_symmetry_equiv_pos_as_xyz
1 x,y,z
2 1/2-x,1/2+y,1/2-z
3 -x,-y,-z
4 1/2+x,1/2-y,1/2+z

loop_
_atom_site_aniso_label
_atom_site_aniso_U_11
_atom_site_aniso_U_22
_atom_site_aniso_U_33
_atom_site_aniso_U_23
_atom_site_aniso_U_13
_atom_site_aniso_U_12
Se1 0.0104(1) 0.0143(1) 0.0113(1) 0.0001(1) 0.0020(1) -0.0005(1)
Se2 0.0089(1) 0.0167(1) 0.0113(1) 0.0000(1) 0.0017(1) 0.0000(1)
As1 0.0109(1) 0.0145(1) 0.0111(1) 0.0000(1) 0.0019(1) 0.0012(1)
As2 0.0101(1) 0.0139(1) 0.0111(1) 0.0003(1) 0.0011(1) 0.0002(1)
Fe1 0.0118(2) 0.0141(2) 0.0125(2) -0.0002(2) 0.0014(2) -0.0014(2)
Fe2 0.0101(2) 0.0153(2) 0.0098(2) 0.0004(2) 0.0013(2) 0.0011(2)
Fe3 0.0107(2) 0.0153(2) 0.0103(2) -0.0005(2) 0.0022(2) 0.0002(2)
Fe4 0.0092(2) 0.0172(2) 0.0132(2) 0.0002(2) 0.0026(2) 0.0011(2)
O1 0.0280(13) 0.0219(11) 0.0339(15) 0.0009(11) 0.0107(11) 0.0038(10)
O2 0.0364(14) 0.0340(13) 0.0258(14) 0.0057(11) 0.0137(11) -0.0059(11)
O3 0.0245(12) 0.0358(13) 0.0237(13) -0.0059(11) -0.0009(10) -0.0086(11)
O4 0.0199(12) 0.0399(13) 0.0220(13) -0.0058(11) 0.0006(9) -0.0066(10)
O5 0.0259(12) 0.0240(11) 0.0287(14) 0.0009(10) 0.0058(10) 0.0077(10)
O6 0.0287(12) 0.0315(12) 0.0196(12) 0.0009(10) 0.0121(10) -0.0033(10)
O7 0.0273(12) 0.0344(12) 0.0182(12) 0.0051(10) 0.0102(10) -0.0009(10)
O8 0.0195(12) 0.0219(11) 0.0398(15) -0.0015(11) 0.0116(10) 0.0026(9)
O9 0.0196(11) 0.0297(12) 0.0181(12) -0.0038(10) -0.0012(9) -0.0025(9)
O10 0.0219(12) 0.0509(15) 0.0265(14) 0.0104(12) 0.0097(10) 0.0035(11)
O11 0.0159(11) 0.0391(13) 0.0244(13) -0.0056(11) -0.0003(10) -0.0012(10)
O12 0.0265(13) 0.0252(11) 0.0426(16) -0.0007(12) 0.0098(11) 0.0076(10)
C1 0.0195(15) 0.0187(13) 0.0138(15) 0.0003(12) 0.0020(12) -0.0051(12)
C2 0.0168(15) 0.0146(13) 0.0201(16) -0.0004(12) -0.0001(12) -0.0021(11)
C3 0.0199(15) 0.0154(13) 0.0177(15) -0.0012(12) 0.0060(12) -0.0010(12)
C4 0.0178(15) 0.0233(14) 0.0103(14) 0.0028(12) 0.0034(11) 0.0035(12)
C5 0.0141(14) 0.0213(14) 0.0139(15) 0.0035(12) 0.0010(11) 0.0003(12)
C6 0.0164(14) 0.0153(12) 0.0112(14) -0.0005(11) 0.0004(11) 0.0028(11)
C7 0.0139(14) 0.0210(14) 0.0115(14) -0.0021(12) 0.0009(11) 0.0033(11)
C8 0.0123(14) 0.0215(14) 0.0164(15) -0.0027(12) 0.0055(11) -0.0043(11)
C9 0.0168(14) 0.0179(13) 0.0134(14) 0.0006(12) 0.0049(11) 0.0021(11)
C10 0.0077(13) 0.0265(15) 0.0201(16) -0.0025(13) 0.0019(11) 0.0025(11)
C11 0.0124(14) 0.0222(14) 0.0203(16) 0.0034(13) 0.0083(12) 0.0034(12)
C12 0.0120(14) 0.0258(15) 0.0194(16) -0.0001(13) 0.0052(12) 0.0009(12)
C13 0.0209(16) 0.0228(15) 0.0188(16) 0.0045(13) -0.0018(12) 0.0006(13)
C14 0.0333(18) 0.0251(16) 0.0137(15) -0.0018(13) 0.0066(13) 0.0080(14)

loop_
_atom_site_label
_atom_site_type_symbol
_atom_site_thermal_displace_type
_atom_site_fract_x
_atom_site_fract_y
_atom_site_fract_z
_atom_site_occupancy
_atom_site_U_iso_or_equiv
_atom_site_calc_flag
_atom_site_refinement_flags
Se1 Se Uani 0.94177(3) 0.44619(1) 0.88885(3) 1.000 0.0123(1) . .
Se2 Se Uani 0.61551(3) 0.38927(1) 0.88519(3) 1.000 0.0125(1) . .
As1 As Uani 0.86046(3) 0.35443(1) 0.72923(3) 1.000 0.0125(1) . .
As2 As Uani 0.96409(3) 0.35434(1) 1.04510(3) 1.000 0.0122(1) . .
Fe1 Fe Uani 0.73988(5) 0.31451(1) 0.88601(5) 1.000 0.0133(1) . .
Fe2 Fe Uani 0.70390(5) 0.42192(1) 0.68724(4) 1.000 0.0121(1) . .
Fe3 Fe Uani 0.83626(5) 0.42148(1) 1.08579(4) 1.000 0.0123(1) . .
Fe4 Fe Uani 1.11493(5) 0.37967(1) 0.88988(5) 1.000 0.0134(1) . .
O1 O Uani 0.9485(3) 0.23868(7) 0.8650(3) 1.000 0.0276(8) . .
O2 O Uani 0.6404(3) 0.28101(8) 1.1339(3) 1.000 0.0311(8) . .
O3 O Uani 0.4389(3) 0.28903(8) 0.6565(3) 1.000 0.0298(7) . .
O4 O Uani 0.4420(3) 0.37580(8) 0.4655(3) 1.000 0.0285(7) . .
O5 O Uani 0.5078(3) 0.50422(7) 0.6783(3) 1.000 0.0267(7) . .
O6 O Uani 0.8676(3) 0.45787(7) 0.4846(2) 1.000 0.0255(7) . .
O7 O Uani 0.6978(3) 0.37522(8) 1.2886(2) 1.000 0.0259(7) . .
O8 O Uani 0.6655(3) 0.50745(7) 1.0910(3) 1.000 0.0265(7) . .
O9 O Uani 1.1384(3) 0.44857(7) 1.3090(2) 1.000 0.0240(7) . .
O10 O Uani 1.2160(3) 0.41607(8) 0.6461(3) 1.000 0.0326(8) . .
O11 O Uani 1.3784(3) 0.41648(8) 1.1355(3) 1.000 0.0279(7) . .
O12 O Uani 1.2707(3) 0.29192(7) 0.9038(3) 1.000 0.0316(8) . .
C1 C Uani 0.8658(4) 0.26748(10) 0.8758(3) 1.000 0.0180(8) . .
C2 C Uani 0.6755(4) 0.29402(9) 1.0368(3) 1.000 0.0184(8) . .
C3 C Uani 0.5568(4) 0.29793(9) 0.7435(3) 1.000 0.0176(8) . .
C4 C Uani 0.5413(4) 0.39384(10) 0.5519(3) 1.000 0.0173(8) . .
C5 C Uani 0.5852(3) 0.47286(10) 0.6866(3) 1.000 0.0172(8) . .
C6 C Uani 0.8036(3) 0.44370(9) 0.5623(3) 1.000 0.0151(8) . .
C7 C Uani 0.7510(3) 0.39373(9) 1.2100(3) 1.000 0.0161(8) . .
C8 C Uani 0.7288(3) 0.47460(10) 1.0853(3) 1.000 0.0165(8) . .
C9 C Uani 1.0211(3) 0.43898(10) 1.2209(3) 1.000 0.0160(8) . .
C10 C Uani 1.1796(3) 0.40221(10) 0.7417(3) 1.000 0.0186(8) . .
C11 C Uani 1.2774(3) 0.40288(10) 1.0390(3) 1.000 0.0176(8) . .
C12 C Uani 1.2100(3) 0.32590(10) 0.8959(3) 1.000 0.0190(9) . .
C13 C Uani 1.0907(4) 0.32159(10) 1.2180(3) 1.000 0.0226(9) . .
C14 C Uani 0.8809(4) 0.31933(10) 0.5647(3) 1.000 0.0241(9) . .
H13A H Uiso 1.17370 0.34150 1.27990 1.000 0.0270 calc R
H13B H Uiso 1.14420 0.29580 1.18890 1.000 0.0270 calc R
H13C H Uiso 1.01740 0.31110 1.27170 1.000 0.0270 calc R
H14A H Uiso 0.77170 0.31220 0.49990 1.000 0.0290 calc R
H14B H Uiso 0.94010 0.29150 0.60010 1.000 0.0290 calc R
H14C H Uiso 0.94110 0.33680 0.51170 1.000 0.0290 calc R

loop_
_atom_type_symbol
_atom_type_description
_atom_type_scat_dispersion_real
_atom_type_scat_dispersion_imag
_atom_type_scat_source
Se Se -0.0929 2.2259 'International Tables Vol C Tables 4.2.6.8 and 6.1.1.4'
O O 0.0106 0.0060 'International Tables Vol C Tables 4.2.6.8 and 6.1.1.4'
Fe Fe 0.3463 0.8444 'International Tables Vol C Tables 4.2.6.8 and 6.1.1.4'
As As 0.0499 2.0058 'International Tables Vol C Tables 4.2.6.8 and 6.1.1.4'
H H 0.0000 0.0000 'International Tables Vol C Tables 4.2.6.8 and 6.1.1.4'
C C 0.0033 0.0016 'International Tables Vol C Tables 4.2.6.8 and 6.1.1.4'

loop_
_geom_angle_atom_site_label_1
_geom_angle_atom_site_label_2
_geom_angle_atom_site_label_3
_geom_angle
_geom_angle_site_symmetry_1
_geom_angle_site_symmetry_2
_geom_angle_site_symmetry_3
_geom_angle_publ_flag
Fe2 Se1 Fe3 96.60(2) . . . yes
Fe2 Se1 Fe4 96.89(2) . . . yes
Fe3 Se1 Fe4 96.77(2) . . . yes
Fe1 Se2 Fe2 97.18(2) . . . yes
Fe1 Se2 Fe3 96.95(2) . . . yes
Fe2 Se2 Fe3 96.60(2) . . . yes
Fe1 As1 Fe2 101.44(2) . . . yes
Fe1 As1 Fe4 103.24(2) . . . yes
Fe1 As1 C14 114.32(9) . . . yes
Fe2 As1 Fe4 101.65(2) . . . yes
Fe2 As1 C14 119.79(9) . . . yes
Fe4 As1 C14 114.17(10) . . . yes
Fe1 As2 Fe3 101.78(2) . . . yes
Fe1 As2 Fe4 103.68(2) . . . yes
Fe1 As2 C13 115.73(9) . . . yes
Fe3 As2 Fe4 101.75(2) . . . yes
Fe3 As2 C13 116.35(9) . . . yes
Fe4 As2 C13 115.48(10) . . . yes
Se2 Fe1 As1 79.54(2) . . . yes
Se2 Fe1 As2 79.40(2) . . . yes
Se2 Fe1 C1 166.78(11) . . . yes
Se2 Fe1 C2 94.03(9) . . . yes
Se2 Fe1 C3 88.26(9) . . . yes
As1 Fe1 As2 75.12(2) . . . yes
As1 Fe1 C1 88.34(10) . . . yes
As1 Fe1 C2 166.18(9) . . . yes
As1 Fe1 C3 95.40(10) . . . yes
As2 Fe1 C1 92.48(10) . . . yes
As2 Fe1 C2 91.75(10) . . . yes
As2 Fe1 C3 165.56(9) . . . yes
C1 Fe1 C2 96.65(14) . . . yes
C1 Fe1 C3 98.19(14) . . . yes
C2 Fe1 C3 96.63(14) . . . yes
Se1 Fe2 Se2 82.90(1) . . . yes
Se1 Fe2 As1 79.87(2) . . . yes
Se1 Fe2 C4 169.40(10) . . . yes
Se1 Fe2 C5 94.92(9) . . . yes
Se1 Fe2 C6 88.75(9) . . . yes
Se2 Fe2 As1 79.86(1) . . . yes
Se2 Fe2 C4 91.66(10) . . . yes
Se2 Fe2 C5 91.66(9) . . . yes
Se2 Fe2 C6 170.11(9) . . . yes
As1 Fe2 C4 90.24(10) . . . yes
As1 Fe2 C5 170.49(9) . . . yes
As1 Fe2 C6 93.52(9) . . . yes
C4 Fe2 C5 94.33(14) . . . yes
C4 Fe2 C6 95.73(13) . . . yes
C5 Fe2 C6 94.32(12) . . . yes
Se1 Fe3 Se2 83.17(1) . . . yes
Se1 Fe3 As2 80.05(2) . . . yes
Se1 Fe3 C7 169.06(9) . . . yes
Se1 Fe3 C8 92.39(9) . . . yes
Se1 Fe3 C9 91.51(9) . . . yes
Se2 Fe3 As2 79.86(1) . . . yes
Se2 Fe3 C7 88.64(9) . . . yes
Se2 Fe3 C8 93.94(9) . . . yes
Se2 Fe3 C9 169.97(9) . . . yes
As2 Fe3 C7 91.41(9) . . . yes
As2 Fe3 C8 170.69(9) . . . yes
As2 Fe3 C9 90.87(9) . . . yes
C7 Fe3 C8 95.40(12) . . . yes
C7 Fe3 C9 95.47(13) . . . yes
C8 Fe3 C9 94.78(13) . . . yes
Se1 Fe4 As1 79.66(2) . . . yes
Se1 Fe4 As2 79.45(2) . . . yes
Se1 Fe4 C10 91.52(9) . . . yes
Se1 Fe4 C11 90.77(9) . . . yes
Se1 Fe4 C12 169.57(9) . . . yes
As1 Fe4 As2 75.33(2) . . . yes
As1 Fe4 C10 92.28(9) . . . yes
As1 Fe4 C11 166.01(9) . . . yes
As1 Fe4 C12 93.25(9) . . . yes
As2 Fe4 C10 165.72(9) . . . yes
As2 Fe4 C11 93.01(9) . . . yes
As2 Fe4 C12 91.40(9) . . . yes
C10 Fe4 C11 98.19(13) . . . yes
C10 Fe4 C12 96.44(13) . . . yes
C11 Fe4 C12 94.75(13) . . . yes
Fe1 C1 O1 176.9(3) . . . yes
Fe1 C2 O2 177.8(3) . . . yes
Fe1 C3 O3 177.0(3) . . . yes
Fe2 C4 O4 178.3(3) . . . yes
Fe2 C5 O5 176.3(3) . . . yes
Fe2 C6 O6 179.1(2) . . . yes
Fe3 C7 O7 178.6(3) . . . yes
Fe3 C8 O8 177.2(3) . . . yes
Fe3 C9 O9 177.5(3) . . . yes
Fe4 C10 O10 178.1(3) . . . yes
Fe4 C11 O11 177.9(3) . . . yes
Fe4 C12 O12 178.1(3) . . . yes
As2 C13 H13A 109.00 . . . no
As2 C13 H13B 109.00 . . . no
As2 C13 H13C 109.00 . . . no
H13A C13 H13B 110.00 . . . no
H13A C13 H13C 109.00 . . . no
H13B C13 H13C 109.00 . . . no
As1 C14 H14A 109.00 . . . no
As1 C14 H14B 109.00 . . . no
As1 C14 H14C 109.00 . . . no
H14A C14 H14B 110.00 . . . no
H14A C14 H14C 109.00 . . . no
H14B C14 H14C 109.00 . . . no

loop_
_geom_bond_atom_site_label_1
_geom_bond_atom_site_label_2
_geom_bond_distance
_geom_bond_site_symmetry_1
_geom_bond_site_symmetry_2
_geom_bond_publ_flag
Se1 Fe2 2.4672(5) . . yes
Se1 Fe3 2.4568(5) . . yes
Se1 Fe4 2.4760(5) . . yes
Se2 Fe1 2.4699(5) . . yes
Se2 Fe2 2.4636(5) . . yes
Se2 Fe3 2.4605(5) . . yes
As1 Fe1 2.3949(5) . . yes
As1 Fe2 2.3849(5) . . yes
As1 Fe4 2.3868(5) . . yes
As1 C14 1.957(3) . . yes
As2 Fe1 2.3852(5) . . yes
As2 Fe3 2.3715(5) . . yes
As2 Fe4 2.3822(5) . . yes
As2 C13 1.958(3) . . yes
Fe1 C1 1.791(3) . . yes
Fe1 C2 1.815(3) . . yes
Fe1 C3 1.818(3) . . yes
Fe2 C4 1.805(3) . . yes
Fe2 C5 1.827(3) . . yes
Fe2 C6 1.800(3) . . yes
Fe3 C7 1.788(3) . . yes
Fe3 C8 1.832(3) . . yes
Fe3 C9 1.801(3) . . yes
Fe4 C10 1.816(3) . . yes
Fe4 C11 1.813(3) . . yes
Fe4 C12 1.792(3) . . yes
O1 C1 1.139(4) . . yes
O2 C2 1.138(4) . . yes
O3 C3 1.135(4) . . yes
O4 C4 1.133(4) . . yes
O5 C5 1.135(4) . . yes
O6 C6 1.138(4) . . yes
O7 C7 1.141(4) . . yes
O8 C8 1.129(4) . . yes
O9 C9 1.141(4) . . yes
O10 C10 1.140(4) . . yes
O11 C11 1.139(4) . . yes
O12 C12 1.131(4) . . yes
C13 H13A 0.9800 . . no
C13 H13B 0.9800 . . no
C13 H13C 0.9800 . . no
C14 H14A 0.9800 . . no
C14 H14B 0.9800 . . no
C14 H14C 0.9800 . . no

loop_
_geom_contact_atom_site_label_1
_geom_contact_atom_site_label_2
_geom_contact_distance
_geom_contact_site_symmetry_1
_geom_contact_site_symmetry_2
_geom_contact_publ_flag
Se1 Se2 3.2639(4) . . no
Se1 As1 3.1154(4) . . no
Se1 As2 3.1058(4) . . no
Se1 C5 3.194(3) . . no
Se1 C6 3.022(3) . . no
Se1 C8 3.125(3) . . no
Se1 C9 3.084(3) . . no
Se1 C10 3.109(3) . . no
Se1 C11 3.088(3) . . no
Se1 Se1 3.8234(4) . 3_767 no
Se1 O8 3.592(3) . 3_767 no
Se1 C8 3.633(3) . 3_767 no
Se1 C9 3.627(3) . 3_767 no
Se2 Se1 3.2639(4) . . no
Se2 As1 3.1125(4) . . no
Se2 As2 3.1020(4) . . no
Se2 O10 3.598(3) . 1_455 no
Se2 C2 3.166(3) . . no
Se2 C3 3.022(3) . . no
Se2 C4 3.096(3) . . no
Se2 C5 3.109(3) . . no
Se2 C7 3.007(3) . . no
Se2 C8 3.167(3) . . no
Se2 C10 3.594(3) . 1_455 no
Se2 C11 3.661(3) . 1_455 no
As1 Se1 3.1154(4) . . no
As1 Se2 3.1125(4) . . no
As1 As2 2.9139(4) . . no
As1 C1 2.948(3) . . no
As1 C3 3.140(3) . . no
As1 C4 2.997(3) . . no
As1 C6 3.075(3) . . no
As1 C10 3.056(3) . . no
As1 C12 3.065(3) . . no
As2 Se1 3.1058(4) . . no
As2 Se2 3.1020(4) . . no
As2 As1 2.9139(4) . . no
As2 C1 3.044(3) . . no
As2 C2 3.041(3) . . no
As2 C7 3.005(3) . . no
As2 C9 3.000(3) . . no
As2 C11 3.069(3) . . no
As2 C12 3.016(3) . . no
Fe4 O8 3.833(2) . 3_767 no
O1 O12 3.110(4) . . no
O1 C12 3.388(4) . . no
O1 O2 3.206(4) . 4_554 no
O1 O3 2.964(4) . 4_555 no
O2 O7 3.151(3) . . no
O2 O1 3.206(4) . 4_455 no
O3 C1 3.095(4) . 4_454 no
O3 O1 2.964(4) . 4_454 no
O3 O4 3.184(4) . . no
O3 O12 3.147(4) . 1_455 no
O3 C2 3.316(4) . 4_454 no
O4 O7 3.165(4) . 1_554 no
O4 O3 3.184(4) . . no
O4 O10 3.210(4) . 1_455 no
O5 C6 3.348(4) . 3_666 no
O5 O8 3.053(4) . 3_667 no
O5 O11 2.954(3) . 3_767 no
O6 C9 3.255(4) . 1_554 no
O6 C7 3.180(3) . 1_554 no
O6 O7 3.181(3) . 1_554 no
O6 O10 3.179(4) . . no
O7 O6 3.181(3) . 1_556 no
O7 C4 3.266(4) . 1_556 no
O7 C14 3.138(4) . 1_556 no
O7 O2 3.151(3) . . no
O7 O4 3.165(4) . 1_556 no
O7 O11 2.960(4) . 1_455 no
O7 C2 3.399(3) . . no
O7 C6 3.249(3) . 1_556 no
O8 Fe4 3.834(2) . 3_767 no
O8 O11 3.097(4) . 3_767 no
O8 Se1 3.592(3) . 3_767 no
O8 C8 3.339(4) . 3_667 no
O8 C10 3.216(4) . 3_767 no
O8 O8 2.888(4) . 3_667 no
O8 C11 3.056(4) . 3_767 no
O8 O5 3.053(4) . 3_667 no
O9 C5 3.324(4) . 3_767 no
O9 O11 3.172(4) . . no
O10 O6 3.179(4) . . no
O10 C4 3.255(4) . 1_655 no
O10 O4 3.210(4) . 1_655 no
O10 Se2 3.598(3) . 1_655 no
O11 C7 3.131(4) . 1_655 no
O11 O7 2.960(4) . 1_655 no
O11 O8 3.097(4) . 3_767 no
O11 O9 3.172(4) . . no
O11 O5 2.954(3) . 3_767 no
O12 O3 3.147(4) . 1_655 no
O12 O1 3.110(4) . . no
O12 C3 3.280(4) . 1_655 no
O12 C2 3.319(4) . 1_655 no
O1 H13B 2.8400 . 4_454 no
O2 H14B 2.7200 . 4_455 no
O4 H13A 2.6600 . 1_454 no
O7 H14A 2.7100 . 1_556 no
O7 H14C 2.7600 . 1_556 no
C1 As1 2.948(3) . . no
C1 As2 3.044(3) . . no
C1 Fe4 3.949(3) . . no
C1 C2 2.693(5) . . no
C1 C3 2.727(5) . . no
C1 C12 3.382(4) . . no
C1 C14 3.421(4) . . no
C1 O3 3.095(4) . 4_555 no
C1 C13 3.574(4) . 4_454 no
C2 O7 3.399(3) . . no
C2 C3 2.713(4) . . no
C2 Se2 3.166(3) . . no
C2 As2 3.041(3) . . no
C2 O3 3.316(4) . 4_555 no
C2 O12 3.319(4) . 1_455 no
C2 C1 2.693(5) . . no
C2 C7 3.378(4) . . no
C2 C13 3.558(5) . . no
C3 As1 3.140(3) . . no
C3 C1 2.727(5) . . no
C3 Se2 3.022(3) . . no
C3 C13 3.590(4) . 4_454 no
C3 Fe2 3.996(3) . . no
C3 O12 3.280(4) . 1_455 no
C3 C2 2.713(4) . . no
C3 C4 3.389(4) . . no
C4 C6 2.673(4) . . no
C4 Fe1 3.952(3) . . no
C4 C5 2.663(4) . . no
C4 Se2 3.096(3) . . no
C4 As1 2.997(3) . . no
C4 C3 3.389(4) . . no
C4 O7 3.266(4) . 1_554 no
C4 O10 3.255(4) . 1_455 no
C5 C6 2.660(4) . . no
C5 Se2 3.109(3) . . no
C5 Se1 3.194(3) . . no
C5 O9 3.324(4) . 3_767 no
C5 C4 2.663(4) . . no
C6 Fe4 3.963(3) . . no
C6 C5 2.660(4) . . no
C6 As1 3.075(3) . . no
C6 Se1 3.022(3) . . no
C6 C4 2.673(4) . . no
C6 O7 3.249(3) . 1_554 no
C6 O5 3.348(4) . 3_666 no
C6 C10 3.400(4) . . no
C7 Fe1 3.903(3) . . no
C7 C2 3.378(4) . . no
C7 Se2 3.007(3) . . no
C7 C9 2.655(4) . . no
C7 As2 3.005(3) . . no
C7 O6 3.180(3) . 1_556 no
C7 O11 3.131(4) . 1_455 no
C7 C8 2.677(4) . . no
C8 Se1 3.633(3) . 3_767 no
C8 Se1 3.125(3) . . no
C8 Se2 3.167(3) . . no
C8 C9 2.673(4) . . no
C8 C7 2.677(4) . . no
C8 O8 3.339(4) . 3_667 no
C9 Fe4 3.949(3) . . no
C9 C8 2.673(4) . . no
C9 Se1 3.627(3) . 3_767 no
C9 Se1 3.084(3) . . no
C9 As2 3.000(3) . . no
C9 O6 3.255(4) . 1_556 no
C9 C7 2.655(4) . . no
C9 C11 3.381(4) . . no
C9 C13 3.552(4) . . no
C10 Se2 3.594(3) . 1_655 no
C10 Fe2 3.997(3) . . no
C10 C12 2.690(4) . . no
C10 Se1 3.109(3) . . no
C10 O8 3.216(4) . 3_767 no
C10 As1 3.056(3) . . no
C10 C6 3.400(4) . . no
C10 C11 2.743(4) . . no
C10 C14 3.599(4) . . no
C11 As2 3.069(3) . . no
C11 C10 2.743(4) . . no
C11 O8 3.056(4) . 3_767 no
C11 Se1 3.088(3) . . no
C11 Se2 3.661(3) . 1_655 no
C11 Fe3 3.983(3) . . no
C11 C9 3.381(4) . . no
C11 C12 2.652(4) . . no
C12 C14 3.579(4) . . no
C12 C1 3.382(4) . . no
C12 As2 3.016(3) . . no
C12 As1 3.065(3) . . no
C12 C13 3.565(4) . . no
C12 O1 3.388(4) . . no
C12 C10 2.690(4) . . no
C12 C11 2.652(4) . . no
C13 C3 3.590(4) . 4_555 no
C13 C1 3.574(4) . 4_555 no
C14 O7 3.138(4) . 1_554 no
C1 H13B 2.8900 . 4_454 no
C1 H14B 3.0100 . . no
C3 H13B 2.9800 . 4_454 no
H13A O4 2.6600 . 1_656 no
H13B O1 2.8400 . 4_555 no
H13B C1 2.8900 . 4_555 no
H13B C3 2.9800 . 4_555 no
H14A O7 2.7100 . 1_554 no
H14B C1 3.0100 . . no
H14B O2 2.7200 . 4_554 no
H14C O7 2.7600 . 1_554 no

loop_
_geom_torsion_atom_site_label_1
_geom_torsion_atom_site_label_2
_geom_torsion_atom_site_label_3
_geom_torsion_atom_site_label_4
_geom_torsion
_geom_torsion_site_symmetry_1
_geom_torsion_site_symmetry_2
_geom_torsion_site_symmetry_3
_geom_torsion_site_symmetry_4
_geom_torsion_publ_flag
Fe4 Se1 Fe3 As2 -10.45(2) . . . . no
Fe2 Se1 Fe3 C8 -87.20(9) . . . . no
Fe4 Se1 Fe3 C8 175.02(9) . . . . no
Fe2 Se1 Fe3 C9 177.95(9) . . . . no
Fe4 Se1 Fe3 C9 80.17(10) . . . . no
Fe3 Se1 Fe2 C5 84.58(9) . . . . no
Fe4 Se1 Fe2 C5 -177.75(9) . . . . no
Fe3 Se1 Fe2 C6 178.81(9) . . . . no
Fe4 Se1 Fe2 C6 -83.52(9) . . . . no
Fe2 Se1 Fe4 C11 179.98(10) . . . . no
Fe2 Se1 Fe4 As1 -10.28(2) . . . . no
Fe3 Se1 Fe4 As1 87.25(2) . . . . no
Fe2 Se1 Fe4 As2 -87.10(2) . . . . no
Fe3 Se1 Fe4 As2 10.42(2) . . . . no
Fe2 Se1 Fe4 C10 81.77(9) . . . . no
Fe3 Se1 Fe4 C10 179.29(9) . . . . no
Fe2 Se1 Fe3 Se2 6.49(2) . . . . no
Fe3 Se1 Fe2 Se2 -6.48(2) . . . . no
Fe4 Se1 Fe2 Se2 91.19(2) . . . . no
Fe3 Se1 Fe2 As1 -87.39(2) . . . . no
Fe4 Se1 Fe2 As1 10.28(2) . . . . no
Fe4 Se1 Fe3 Se2 -91.30(2) . . . . no
Fe2 Se1 Fe3 As2 87.33(2) . . . . no
Fe3 Se1 Fe4 C11 -82.49(9) . . . . no
Fe1 Se2 Fe3 C7 -81.14(9) . . . . no
Fe2 Se2 Fe1 C3 -85.36(10) . . . . no
Fe1 Se2 Fe3 C8 -176.46(9) . . . . no
Fe3 Se2 Fe1 C2 80.54(10) . . . . no
Fe1 Se2 Fe2 C4 79.45(10) . . . . no
Fe3 Se2 Fe2 C4 177.34(10) . . . . no
Fe3 Se2 Fe1 C3 177.06(10) . . . . no
Fe2 Se2 Fe3 As2 -87.55(2) . . . . no
Fe2 Se2 Fe3 C7 -179.23(9) . . . . no
Fe2 Se2 Fe1 As1 10.46(2) . . . . no
Fe2 Se2 Fe3 C8 85.45(9) . . . . no
Fe2 Se2 Fe1 As2 87.09(2) . . . . no
Fe3 Se2 Fe1 As2 -10.49(2) . . . . no
Fe2 Se2 Fe1 C2 178.12(10) . . . . no
Fe1 Se2 Fe3 Se1 91.60(2) . . . . no
Fe2 Se2 Fe3 Se1 -6.50(2) . . . . no
Fe1 Se2 Fe2 Se1 -91.42(2) . . . . no
Fe3 Se2 Fe2 Se1 6.47(2) . . . . no
Fe1 Se2 Fe2 As1 -10.49(2) . . . . no
Fe3 Se2 Fe2 As1 87.40(2) . . . . no
Fe3 Se2 Fe1 As1 -87.13(2) . . . . no
Fe1 Se2 Fe2 C5 173.83(9) . . . . no
Fe3 Se2 Fe2 C5 -88.28(9) . . . . no
Fe1 Se2 Fe3 As2 10.54(2) . . . . no
C14 As1 Fe1 As2 137.00(11) . . . . no
C14 As1 Fe1 C3 -54.08(14) . . . . no
Fe2 As1 Fe1 C3 76.29(10) . . . . no
Fe4 As1 Fe2 Se2 -95.33(2) . . . . no
C14 As1 Fe2 Se2 137.83(12) . . . . no
Fe1 As1 Fe2 C4 -80.69(10) . . . . no
Fe4 As1 Fe2 C4 173.03(10) . . . . no
Fe4 As1 Fe1 C3 -178.69(9) . . . . no
C14 As1 Fe2 C4 46.18(15) . . . . no
Fe1 As1 Fe2 C6 -176.44(9) . . . . no
Fe4 As1 Fe2 C6 77.28(9) . . . . no
C14 As1 Fe2 C6 -49.57(15) . . . . no
Fe2 As1 Fe1 C1 174.35(10) . . . . no
Fe4 As1 Fe1 C1 -80.62(10) . . . . no
C14 As1 Fe1 C1 43.98(14) . . . . no
Fe1 As1 Fe2 Se1 95.47(2) . . . . no
Fe4 As1 Fe2 Se1 -10.82(2) . . . . no
Fe1 As1 Fe2 Se2 10.96(2) . . . . no
Fe1 As1 Fe4 Se1 -94.09(2) . . . . no
Fe2 As1 Fe4 Se1 10.78(2) . . . . no
C14 As1 Fe4 Se1 141.21(10) . . . . no
Fe1 As1 Fe4 As2 -12.40(2) . . . . no
Fe2 As1 Fe4 As2 92.47(2) . . . . no
Fe2 As1 Fe1 Se2 -10.94(2) . . . . no
Fe4 As1 Fe1 Se2 94.09(2) . . . . no
C14 As1 Fe1 Se2 -141.31(11) . . . . no
Fe2 As1 Fe1 As2 -92.64(2) . . . . no
Fe4 As1 Fe1 As2 12.39(2) . . . . no
C14 As1 Fe4 C12 -46.50(13) . . . . no
Fe2 As1 Fe4 C12 -176.93(9) . . . . no
Fe2 As1 Fe4 C10 -80.34(9) . . . . no
C14 As1 Fe4 As2 -137.10(10) . . . . no
C14 As1 Fe2 Se1 -137.66(12) . . . . no
Fe1 As1 Fe4 C10 174.79(9) . . . . no
C14 As1 Fe4 C10 50.09(13) . . . . no
Fe1 As1 Fe4 C12 78.20(9) . . . . no
C13 As2 Fe3 Se1 137.42(11) . . . . no
Fe4 As2 Fe1 As1 -12.44(2) . . . . no
Fe1 As2 Fe3 Se2 -11.07(2) . . . . no
Fe4 As2 Fe3 Se1 11.03(2) . . . . no
Fe3 As2 Fe1 Se2 11.05(2) . . . . no
Fe4 As2 Fe1 Se2 -94.31(2) . . . . no
C13 As2 Fe1 Se2 138.19(11) . . . . no
Fe3 As2 Fe1 As1 92.92(2) . . . . no
Fe3 As2 Fe1 C2 -82.73(10) . . . . no
Fe4 As2 Fe1 C2 171.92(10) . . . . no
C13 As2 Fe1 C2 44.42(14) . . . . no
Fe4 As2 Fe3 Se2 95.79(2) . . . . no
C13 As2 Fe3 Se2 -137.81(11) . . . . no
Fe1 As2 Fe3 C7 77.29(9) . . . . no
Fe4 As2 Fe3 C7 -175.85(9) . . . . no
C13 As2 Fe3 C7 -49.45(14) . . . . no
Fe1 As2 Fe3 C9 172.78(9) . . . . no
Fe4 As2 Fe3 C9 -80.36(9) . . . . no
C13 As2 Fe3 C9 46.04(14) . . . . no
C13 As2 Fe1 As1 -139.94(11) . . . . no
Fe3 As2 Fe1 C1 -179.47(10) . . . . no
Fe4 As2 Fe1 C1 75.17(10) . . . . no
C13 As2 Fe1 C1 -52.32(15) . . . . no
Fe1 As2 Fe3 Se1 -95.84(2) . . . . no
Fe1 As2 Fe4 Se1 94.43(2) . . . . no
Fe3 As2 Fe4 Se1 -10.96(2) . . . . no
C13 As2 Fe4 Se1 -137.92(10) . . . . no
Fe1 As2 Fe4 As1 12.47(2) . . . . no
Fe3 As2 Fe4 As1 -92.91(2) . . . . no
C13 As2 Fe4 As1 140.12(10) . . . . no
Fe1 As2 Fe4 C11 -175.35(9) . . . . no
Fe3 As2 Fe4 C11 79.26(9) . . . . no
C13 As2 Fe4 C11 -47.70(13) . . . . no
Fe1 As2 Fe4 C12 -80.52(9) . . . . no
Fe3 As2 Fe4 C12 174.09(9) . . . . no
C13 As2 Fe4 C12 47.13(13) . . . . no
